data_4110203
loop_
_publ_author_name
'Matthew J. Horner'
'K. Travis Holman'
'Michael D. Ward'

_publ_section_title
;
 Architectural Diversity and Elastic Networks in Hydrogen-Bonded Host
 Frameworks: From Molecular Jaws to Cylinders
;
_journal_name_full 'Journal of the American Chemical Society'
_journal_page_first 14640
_journal_page_last 14660
_journal_paper_doi 10.1021/ja0741574
_journal_volume 129
_journal_year 2007
_chemical_formula_sum 'C10 H17 N3 O3 S'
_chemical_formula_weight 259.33
_chemical_name_common 'guanidinium 2,4,5-trimethylbenzenesulfonate'
_chemical_name_systematic
; 
 ? 
;
_space_group_IT_number 62
_symmetry_cell_setting orthorhombic
_symmetry_space_group_name_Hall '-P 2ac 2n'
_symmetry_space_group_name_H-M 'P n m a'
_atom_sites_solution_hydrogens geom
_atom_sites_solution_primary direct
_atom_sites_solution_secondary difmap
_audit_creation_method SHELXL-97
_cell_angle_alpha 90.00
_cell_angle_beta 90.00
_cell_angle_gamma 90.00
_cell_formula_units_Z 4
_cell_length_a 18.513(2)
_cell_length_b 7.4798(8)
_cell_length_c 9.3991(10)
_cell_measurement_reflns_used 2886
_cell_measurement_temperature 173(2)
_cell_measurement_theta_max 27.076
_cell_measurement_theta_min 2.430
_cell_volume 1301.5(2)
_computing_cell_refinement 'SAINT, Bruker'
_computing_data_collection 'SMART, Bruker (or Siemens)'
_computing_data_reduction 'SAINT, Bruker'
_computing_molecular_graphics 'XSEED, L. Barbour; http://www.xseed.com'
_computing_publication_material CIFTAB
_computing_structure_refinement 'SHELXL-97 (Sheldrick, 1997)'
_computing_structure_solution 'SHELXS-97 (Sheldrick, 1990)'
_diffrn_ambient_temperature 173(2)
_diffrn_measured_fraction_theta_full 1.000
_diffrn_measured_fraction_theta_max 1.000
_diffrn_measurement_device_type 'SMART platform CCD, Bruker (or Siemens)'
_diffrn_measurement_method 'omega scans'
_diffrn_radiation_monochromator graphite
_diffrn_radiation_source 'fine-focus sealed tube'
_diffrn_radiation_type MoK\a
_diffrn_radiation_wavelength 0.71073
_diffrn_reflns_av_R_equivalents 0.0258
_diffrn_reflns_av_sigmaI/netI 0.0153
_diffrn_reflns_limit_h_max 23
_diffrn_reflns_limit_h_min -23
_diffrn_reflns_limit_k_max 9
_diffrn_reflns_limit_k_min -9
_diffrn_reflns_limit_l_max 12
_diffrn_reflns_limit_l_min -12
_diffrn_reflns_number 14280
_diffrn_reflns_theta_full 27.00
_diffrn_reflns_theta_max 27.00
_diffrn_reflns_theta_min 2.20
_exptl_absorpt_coefficient_mu 0.250
_exptl_absorpt_correction_T_max 0.9447
_exptl_absorpt_correction_T_min 0.9131
_exptl_absorpt_correction_type multi-scan
_exptl_absorpt_process_details 'SADABS, G. Sheldrick (1999)'
_exptl_crystal_colour colorless
_exptl_crystal_density_diffrn 1.323
_exptl_crystal_description needle
_exptl_crystal_F_000 552
_exptl_crystal_size_max 0.37
_exptl_crystal_size_mid 0.29
_exptl_crystal_size_min 0.23
_refine_diff_density_max 0.253
_refine_diff_density_min -0.444
_refine_diff_density_rms 0.083
_refine_ls_extinction_method none
_refine_ls_goodness_of_fit_ref 1.103
_refine_ls_hydrogen_treatment mixed
_refine_ls_matrix_type full
_refine_ls_number_parameters 100
_refine_ls_number_reflns 1532
_refine_ls_number_restraints 0
_refine_ls_restrained_S_all 1.103
_refine_ls_R_factor_all 0.0402
_refine_ls_R_factor_gt 0.0350
_refine_ls_shift/su_max 0.000
_refine_ls_shift/su_mean 0.000
_refine_ls_structure_factor_coef Fsqd
_refine_ls_weighting_details 'calc w=1/[\s^2^(Fo^2^)+(0.0466P)^2^+0.5106P] where P=(Fo^2^+2Fc^2^)/3'
_refine_ls_weighting_scheme calc
_refine_ls_wR_factor_gt 0.0917
_refine_ls_wR_factor_ref 0.0946
_reflns_number_gt 1386
_reflns_number_total 1532
_reflns_threshold_expression >2sigma(I)
_cod_data_source_file ja0741574si20070910_040750_02.cif
_cod_data_source_block G2,4,5TMBS
_cod_database_code 4110203

loop_
_symmetry_equiv_pos_as_xyz
'x, y, z'
'-x+1/2, -y, z+1/2'
'x+1/2, -y+1/2, -z+1/2'
'-x, y+1/2, -z'
'-x, -y, -z'
'x-1/2, y, -z-1/2'
'-x-1/2, y-1/2, z-1/2'
'x, -y-1/2, z'

loop_
_atom_site_label
_atom_site_type_symbol
_atom_site_fract_x
_atom_site_fract_y
_atom_site_fract_z
_atom_site_U_iso_or_equiv
_atom_site_adp_type
_atom_site_occupancy
_atom_site_symmetry_multiplicity
_atom_site_calc_flag
_atom_site_refinement_flags
S1 S 0.14541(3) 0.2500 0.13616(5) 0.02748(16) Uani 1 2 d S
O1 O 0.20592(7) 0.2500 0.23616(16) 0.0343(3) Uani 1 2 d S
N1 N 0.29580(10) 0.2500 0.6286(2) 0.0395(5) Uani 1 2 d S
H1A H 0.3122 0.1481 0.5946 0.047 Uiso 0.50 1 calc PR
H1B H 0.3130 0.3519 0.5963 0.047 Uiso 0.50 1 calc PR
C1 C 0.06515(10) 0.2500 0.2388(2) 0.0255(4) Uani 1 2 d S
O2 O 0.14427(5) 0.08850(13) 0.04816(11) 0.0333(3) Uani 1 1 d .
N2 N 0.21916(7) 0.09623(17) 0.77692(14) 0.0366(3) Uani 1 1 d .
H2A H 0.2356 -0.0056 0.7429 0.044 Uiso 1 1 calc R
H2B H 0.1855 0.0961 0.8431 0.044 Uiso 1 1 calc R
C2 C 0.07131(11) 0.2500 0.3865(2) 0.0289(4) Uani 1 2 d S
H2 H 0.1180 0.2500 0.4286 0.035 Uiso 1 2 calc SR
C3 C 0.01065(11) 0.2500 0.4738(2) 0.0320(4) Uani 1 2 d S
C4 C -0.05797(11) 0.2500 0.4090(2) 0.0341(5) Uani 1 2 d S
C5 C -0.06280(11) 0.2500 0.2620(2) 0.0330(5) Uani 1 2 d S
H5 H -0.1095 0.2500 0.2200 0.040 Uiso 1 2 calc SR
C6 C -0.00274(11) 0.2500 0.1720(2) 0.0285(4) Uani 1 2 d S
C7 C 0.01881(14) 0.2500 0.6337(2) 0.0434(6) Uani 1 2 d S
H7A H 0.0066 0.1315 0.6711 0.065 Uiso 0.50 1 calc PR
H7B H -0.0137 0.3394 0.6751 0.065 Uiso 0.50 1 calc PR
H7C H 0.0688 0.2791 0.6587 0.065 Uiso 0.50 1 calc PR
C8 C -0.12590(13) 0.2500 0.4987(3) 0.0487(6) Uani 1 2 d S
H8A H -0.1329 0.1313 0.5406 0.073 Uiso 0.50 1 calc PR
H8B H -0.1675 0.2797 0.4388 0.073 Uiso 0.50 1 calc PR
H8C H -0.1213 0.3390 0.5747 0.073 Uiso 0.50 1 calc PR
C9 C -0.01357(12) 0.2500 0.0129(2) 0.0340(5) Uani 1 2 d S
H9A H -0.0580 0.3150 -0.0105 0.051 Uiso 0.50 1 calc PR
H9B H -0.0174 0.1265 -0.0212 0.051 Uiso 0.50 1 calc PR
H9C H 0.0277 0.3085 -0.0331 0.051 Uiso 0.50 1 calc PR
C10 C 0.24513(11) 0.2500 0.7283(2) 0.0301(4) Uani 1 2 d S

loop_
_atom_site_aniso_label
_atom_site_aniso_U_11
_atom_site_aniso_U_22
_atom_site_aniso_U_33
_atom_site_aniso_U_23
_atom_site_aniso_U_13
_atom_site_aniso_U_12
S1 0.0287(3) 0.0227(3) 0.0311(3) 0.000 0.00259(18) 0.000
O1 0.0271(7) 0.0332(8) 0.0425(8) 0.000 -0.0010(6) 0.000
N1 0.0482(11) 0.0256(9) 0.0446(11) 0.000 0.0184(9) 0.000
C1 0.0276(9) 0.0214(8) 0.0274(10) 0.000 0.0009(7) 0.000
O2 0.0395(5) 0.0248(5) 0.0357(5) -0.0023(4) 0.0058(4) 0.0013(4)
N2 0.0394(6) 0.0275(6) 0.0428(7) -0.0010(6) 0.0127(6) -0.0016(5)
C2 0.0295(10) 0.0273(10) 0.0300(10) 0.000 -0.0037(8) 0.000
C3 0.0385(11) 0.0295(10) 0.0281(10) 0.000 0.0015(8) 0.000
C4 0.0324(10) 0.0308(10) 0.0392(11) 0.000 0.0056(9) 0.000
C5 0.0274(9) 0.0327(10) 0.0388(11) 0.000 -0.0032(8) 0.000
C6 0.0305(9) 0.0225(9) 0.0325(10) 0.000 -0.0036(8) 0.000
C7 0.0528(14) 0.0475(13) 0.0297(11) 0.000 0.0033(10) 0.000
C8 0.0374(12) 0.0592(16) 0.0495(14) 0.000 0.0123(11) 0.000
C9 0.0394(11) 0.0321(10) 0.0305(10) 0.000 -0.0089(9) 0.000
C10 0.0300(9) 0.0290(10) 0.0314(10) 0.000 0.0001(8) 0.000

loop_
_atom_type_symbol
_atom_type_description
_atom_type_scat_dispersion_real
_atom_type_scat_dispersion_imag
_atom_type_scat_source
C C 0.0033 0.0016 'International Tables Vol C Tables 4.2.6.8 and 6.1.1.4'
H H 0.0000 0.0000 'International Tables Vol C Tables 4.2.6.8 and 6.1.1.4'
N N 0.0061 0.0033 'International Tables Vol C Tables 4.2.6.8 and 6.1.1.4'
O O 0.0106 0.0060 'International Tables Vol C Tables 4.2.6.8 and 6.1.1.4'
S S 0.1246 0.1234 'International Tables Vol C Tables 4.2.6.8 and 6.1.1.4'

loop_
_geom_angle_atom_site_label_1
_geom_angle_atom_site_label_2
_geom_angle_atom_site_label_3
_geom_angle
_geom_angle_site_symmetry_1
_geom_angle_site_symmetry_3
O1 S1 O2 111.97(5) . .
O1 S1 O2 111.97(5) . 8_565
O2 S1 O2 111.18(9) . 8_565
O1 S1 C1 107.01(9) . .
O2 S1 C1 107.19(5) . .
O2 S1 C1 107.19(5) 8_565 .
C2 C1 C6 121.23(18) . .
C2 C1 S1 118.30(15) . .
C6 C1 S1 120.48(15) . .
C3 C2 C1 121.44(18) . .
C2 C3 C4 118.25(19) . .
C2 C3 C7 120.4(2) . .
C4 C3 C7 121.36(19) . .
C5 C4 C3 119.33(19) . .
C5 C4 C8 120.1(2) . .
C3 C4 C8 120.5(2) . .
C4 C5 C6 123.53(19) . .
C5 C6 C1 116.24(18) . .
C5 C6 C9 119.61(18) . .
C1 C6 C9 124.16(18) . .
N1 C10 N2 119.95(9) . .
N1 C10 N2 119.95(9) . 8_565
N2 C10 N2 120.08(19) . 8_565

loop_
_geom_bond_atom_site_label_1
_geom_bond_atom_site_label_2
_geom_bond_distance
_geom_bond_site_symmetry_2
S1 O1 1.4623(15) .
S1 O2 1.4642(10) .
S1 O2 1.4642(10) 8_565
S1 C1 1.7716(19) .
N1 C10 1.326(3) .
C1 C2 1.393(3) .
C1 C6 1.405(3) .
N2 C10 1.3276(16) .
C2 C3 1.391(3) .
C3 C4 1.409(3) .
C3 C7 1.511(3) .
C4 C5 1.385(3) .
C4 C8 1.514(3) .
C5 C6 1.397(3) .
C6 C9 1.510(3) .
C10 N2 1.3276(16) 8_565
